data_7709335
loop_
_publ_author_name
'Gr\"utzmacher, Hansj\"org'
'Le Corre, Gr\'egoire'

_publ_section_title
;
 Simple conversion of trisodium phosphide, Na3P, into silyl- and
 cyanophosphides and structure of a terminal silver phosphide
;
_journal_name_full 'Dalton Transactions'
_journal_paper_doi 10.1039/D1DT04223H
_journal_year 2022
_chemical_formula_moiety '0.21(C46 H51 Au N3 P Si)'
_chemical_formula_sum 'C9.68 H10.74 Au0.21 N0.63 P0.21 Si0.21'
_chemical_formula_weight 189.88
_chemical_melting_point 464
_chemical_name_systematic Cyano(triphenylsilyl)phosphanido[1,3-bis(2,6-diisopropylphenyl)imidazol-2-ylidene]gold(I)
_chemical_properties_physical Air-sensitive,Moisture-sensitive,Hygroscopic,Heat-sensitive,Oxygen-sensitive
_space_group_crystal_system orthorhombic
_space_group_IT_number 29
_space_group_name_Hall 'P 2c -2ac'
_space_group_name_H-M_alt 'P c a 21'
_atom_sites_solution_hydrogens geom
_atom_sites_solution_primary dual
_audit_creation_date 2020-09-28
_audit_creation_method
;
Olex2 1.2
(compiled 2018.05.29 svn.r3508 for OlexSys, GUI svn.r5506)
;
_audit_update_record
;
2021-12-06 deposited with the CCDC.	2022-01-19 downloaded from the CCDC.
;
_cell_angle_alpha 90
_cell_angle_beta 90
_cell_angle_gamma 90
_cell_formula_units_Z 19
_cell_length_a 21.8306(7)
_cell_length_b 10.5494(3)
_cell_length_c 18.6773(6)
_cell_measurement_reflns_used 9781
_cell_measurement_temperature 100(2)
_cell_measurement_theta_max 26.74
_cell_measurement_theta_min 2.41
_cell_volume 4301.4(2)
_computing_molecular_graphics 'Olex2 (Dolomanov et al., 2009)'
_computing_publication_material 'Olex2 (Dolomanov et al., 2009)'
_computing_structure_refinement 'XL (Sheldrick, 2008)'
_computing_structure_solution 'ShelXT (Sheldrick, 2015)'
_diffrn_ambient_temperature 100.0
_diffrn_measured_fraction_theta_full 0.999
_diffrn_measured_fraction_theta_max 0.999
_diffrn_measurement_device_type 'Bruker APEX-II CCD'
_diffrn_measurement_method '\f and \w scans'
_diffrn_radiation_type MoK\a
_diffrn_radiation_wavelength 0.71073
_diffrn_reflns_av_R_equivalents 0.0876
_diffrn_reflns_av_unetI/netI 0.0311
_diffrn_reflns_Laue_measured_fraction_full 0.999
_diffrn_reflns_Laue_measured_fraction_max 0.999
_diffrn_reflns_limit_h_max 26
_diffrn_reflns_limit_h_min -26
_diffrn_reflns_limit_k_max 13
_diffrn_reflns_limit_k_min -13
_diffrn_reflns_limit_l_max 23
_diffrn_reflns_limit_l_min -23
_diffrn_reflns_number 93534
_diffrn_reflns_point_group_measured_fraction_full 0.999
_diffrn_reflns_point_group_measured_fraction_max 0.999
_diffrn_reflns_theta_full 25.242
_diffrn_reflns_theta_max 26.017
_diffrn_reflns_theta_min 2.217
_diffrn_standards_number 0
_exptl_absorpt_coefficient_mu 3.519
_exptl_absorpt_correction_type none
_exptl_crystal_colour 'clear colourless'
_exptl_crystal_colour_lustre clear
_exptl_crystal_colour_primary colourless
_exptl_crystal_density_diffrn 1.393
_exptl_crystal_description block
_exptl_crystal_F_000 1824
_exptl_crystal_recrystallization_method 'Re-crystallisation from solvent: Toluene'
_exptl_crystal_size_max 0.26
_exptl_crystal_size_mid 0.24
_exptl_crystal_size_min 0.2
_refine_diff_density_max 0.455
_refine_diff_density_min -1.078
_refine_diff_density_rms 0.066
_refine_ls_abs_structure_details
;
 Flack x determined using 3463 quotients [(I+)-(I-)]/[(I+)+(I-)]
 (Parsons, Flack and Wagner, Acta Cryst. B69 (2013) 249-259).
;
_refine_ls_abs_structure_Flack 0.001(2)
_refine_ls_extinction_method none
_refine_ls_goodness_of_fit_ref 1.008
_refine_ls_hydrogen_treatment constr
_refine_ls_matrix_type full
_refine_ls_number_parameters 478
_refine_ls_number_reflns 8447
_refine_ls_number_restraints 1
_refine_ls_restrained_S_all 1.008
_refine_ls_R_factor_all 0.0238
_refine_ls_R_factor_gt 0.0191
_refine_ls_shift/su_max 0.004
_refine_ls_shift/su_mean 0.000
_refine_ls_structure_factor_coef Fsqd
_refine_ls_weighting_details 'w=1/[\s^2^(Fo^2^)+(0.0199P)^2^] where P=(Fo^2^+2Fc^2^)/3'
_refine_ls_weighting_scheme calc
_refine_ls_wR_factor_gt 0.0373
_refine_ls_wR_factor_ref 0.0388
_reflns_Friedel_coverage 0.936
_reflns_Friedel_fraction_full 0.999
_reflns_Friedel_fraction_max 1.000
_reflns_number_gt 7695
_reflns_number_total 8447
_reflns_threshold_expression 'I > 2\s(I)'
_cod_data_source_file d1dt04223h2.cif
_cod_data_source_block aucn
_cod_database_code 7709335
_shelx_shelxl_version_number 2018/3
_shelx_space_group_comment
;
The symmetry employed for this shelxl refinement is uniquely defined
by the following loop, which should always be used as a source of
symmetry information in preference to the above space-group names.
They are only intended as comments.
;
_olex2_refinement_description
;
1. Twinned data refinement
 Scales: 0.734(4)
 0.266(4)
2. Fixed Uiso
 At 1.2 times of:
  All C(H) groups
 At 1.5 times of:
  All C(H,H,H) groups
3.a Ternary CH refined with riding coordinates:
 C12(H00M), C5(H01C), C26(H3), C19(H5)
3.b Aromatic/amide H refined with riding coordinates:
 C9(H00J), C15(H00K), C8(H00N), C37(H00V), C38(H011), C46(H014), C42(H01H),
 C16(H01O), C43(H01P), C36(H01R), C39(H01S), C45(H01X), C40(H023), C44(H02A),
 C10(H11), C34(H12), C30(H14), C23(H1AA), C24(H6), C22(H7), C31(H13), C32(H0AA),
  C33(H20)
3.c Idealised Me refined as rotating group:
 C14(H00A,H00B,H00C), C7(H01A,H01B,H01D), C13(H01E,H01F,H01G), C28(H4AA,H4AB,
 H4AC), C21(H3AA,H3AB,H3AC), C27(H5AA,H5AB,H5AC), C20(H2AA,H2AB,H2AC), C6(H6AA,
 H6AB,H6AC)
;
_olex2_submission_special_instructions 'No special instructions were received'

loop_
_space_group_symop_operation_xyz
'x, y, z'
'-x, -y, z+1/2'
'x+1/2, -y, z'
'-x+1/2, y, z+1/2'

loop_
_atom_site_label
_atom_site_type_symbol
_atom_site_fract_x
_atom_site_fract_y
_atom_site_fract_z
_atom_site_U_iso_or_equiv
_atom_site_adp_type
_atom_site_occupancy
_atom_site_site_symmetry_order
_atom_site_calc_flag
_atom_site_refinement_flags_posn
_atom_site_refinement_flags_adp
_atom_site_refinement_flags_occupancy
_atom_site_disorder_assembly
_atom_site_disorder_group
Au01 Au 0.48066(2) 0.69927(2) 0.53452(2) 0.01594(4) Uani 1 1 d . . . . .
P002 P 0.43191(5) 0.83064(10) 0.45393(5) 0.0178(2) Uani 1 1 d . . . . .
Si00 Si 0.33528(5) 0.75890(11) 0.44298(6) 0.0189(2) Uani 1 1 d . . . . .
N007 N 0.52870(15) 0.4841(3) 0.63279(19) 0.0162(8) Uani 1 1 d . . . . .
C00C C 0.52889(16) 0.6068(4) 0.6121(2) 0.0162(8) Uani 1 1 d . . . . .
N00H N 0.56977(15) 0.6639(3) 0.65547(17) 0.0191(7) Uani 1 1 d . . . . .
C00J C 0.6127(2) 1.0475(5) 0.6329(2) 0.0392(12) Uani 1 1 d . . . . .
H00J H 0.622040 1.134858 0.626946 0.047 Uiso 1 1 calc R . . . .
C00K C 0.59468(18) 0.5781(4) 0.7033(2) 0.0218(9) Uani 1 1 d . . . . .
H00K H 0.624214 0.595539 0.739315 0.026 Uiso 1 1 calc R . . . .
N00L N 0.46959(17) 0.7476(4) 0.3107(2) 0.0284(8) Uani 1 1 d . . . . .
C00M C 0.6730(3) 0.7317(6) 0.5661(3) 0.0343(14) Uani 1 1 d . . . . .
H00M H 0.659533 0.646583 0.583581 0.041 Uiso 1 1 calc R . . . .
C00N C 0.5651(2) 1.0128(4) 0.6771(2) 0.0314(11) Uani 1 1 d . . . . .
H00N H 0.542016 1.076120 0.701245 0.038 Uiso 1 1 calc R . . . .
C00O C 0.6347(2) 0.8288(4) 0.6053(2) 0.0267(10) Uani 1 1 d . . . . .
C00Q C 0.6613(4) 0.7340(8) 0.4854(4) 0.0562(19) Uani 1 1 d . . . . .
H00A H 0.617500 0.721678 0.476207 0.084 Uiso 1 1 calc GR . . . .
H00B H 0.684634 0.665890 0.462372 0.084 Uiso 1 1 calc GR . . . .
H00C H 0.674245 0.815935 0.465802 0.084 Uiso 1 1 calc GR . . . .
C00V C 0.2867(3) 1.0254(5) 0.2875(3) 0.0342(14) Uani 1 1 d . . . . .
H00V H 0.305908 1.067021 0.248390 0.041 Uiso 1 1 calc R . . . .
C00W C 0.58582(19) 0.7974(4) 0.6494(2) 0.0217(9) Uani 1 1 d . . . . .
C00X C 0.29247(19) 0.8781(4) 0.3872(2) 0.0229(10) Uani 1 1 d . . . . .
C010 C 0.45550(18) 0.7740(4) 0.3683(2) 0.0197(9) Uani 1 1 d . . . . .
C011 C 0.2257(3) 1.0495(5) 0.3035(3) 0.0397(15) Uani 1 1 d . . . . .
H011 H 0.203134 1.107709 0.275029 0.048 Uiso 1 1 calc R . . . .
C013 C 0.49272(18) 0.3833(4) 0.6010(2) 0.0181(8) Uani 1 1 d . . . . .
C014 C 0.28102(19) 0.5742(4) 0.3513(2) 0.0270(10) Uani 1 1 d . . . . .
H014 H 0.258324 0.643317 0.332410 0.032 Uiso 1 1 calc R . . . .
C015 C 0.32595(18) 0.5967(4) 0.4030(2) 0.0213(9) Uani 1 1 d . . . . .
C01C C 0.4975(2) 0.8469(4) 0.7349(2) 0.0288(10) Uani 1 1 d . . . . .
H01C H 0.494747 0.752253 0.734143 0.035 Uiso 1 1 calc R . . . .
C01D C 0.5085(3) 0.8866(6) 0.8119(3) 0.0513(15) Uani 1 1 d . . . . .
H01A H 0.546046 0.846437 0.829655 0.077 Uiso 1 1 calc GR . . . .
H01B H 0.473752 0.860172 0.841535 0.077 Uiso 1 1 calc GR . . . .
H01D H 0.512913 0.978993 0.814289 0.077 Uiso 1 1 calc GR . . . .
C01F C 0.7410(3) 0.7427(6) 0.5831(4) 0.0632(17) Uani 1 1 d . . . . .
H01E H 0.756307 0.824897 0.566426 0.095 Uiso 1 1 calc GR . . . .
H01F H 0.763367 0.674504 0.558826 0.095 Uiso 1 1 calc GR . . . .
H01G H 0.747140 0.735699 0.634899 0.095 Uiso 1 1 calc GR . . . .
C01G C 0.3587(2) 0.4929(4) 0.4288(2) 0.0293(10) Uani 1 1 d . . . . .
H01H H 0.390016 0.505783 0.463344 0.035 Uiso 1 1 calc R . . . .
C01O C 0.56899(17) 0.4655(4) 0.6889(2) 0.0198(9) Uani 1 1 d . . . . .
H01O H 0.576986 0.387667 0.712679 0.024 Uiso 1 1 calc R . . . .
C01P C 0.3463(2) 0.3710(4) 0.4050(3) 0.0353(12) Uani 1 1 d . . . . .
H01P H 0.368709 0.301240 0.423562 0.042 Uiso 1 1 calc R . . . .
C01R C 0.3194(2) 0.9397(4) 0.3294(2) 0.0270(10) Uani 1 1 d . . . . .
H01R H 0.361114 0.922967 0.318155 0.032 Uiso 1 1 calc R . . . .
C01S C 0.1979(2) 0.9903(4) 0.3596(3) 0.0360(11) Uani 1 1 d . . . . .
H01S H 0.156016 1.007010 0.369932 0.043 Uiso 1 1 calc R . . . .
C01X C 0.2691(2) 0.4526(5) 0.3273(3) 0.0374(12) Uani 1 1 d . . . . .
H01X H 0.238510 0.438878 0.291882 0.045 Uiso 1 1 calc R . . . .
C021 C 0.5504(2) 0.8847(4) 0.6866(2) 0.0243(9) Uani 1 1 d . . . . .
C023 C 0.2309(2) 0.9051(4) 0.4019(3) 0.0320(10) Uani 1 1 d . . . . .
H023 H 0.211296 0.864829 0.441268 0.038 Uiso 1 1 calc R . . . .
C02A C 0.3014(2) 0.3513(5) 0.3545(3) 0.0378(12) Uani 1 1 d . . . . .
H02A H 0.292753 0.267810 0.338399 0.045 Uiso 1 1 calc R . . . .
C2 C 0.30058(15) 0.7548(3) 0.5346(4) 0.0243(7) Uani 1 1 d . . . . .
C11 C 0.6470(2) 0.9587(4) 0.5974(2) 0.0357(11) Uani 1 1 d . . . . .
H11 H 0.679421 0.985306 0.566999 0.043 Uiso 1 1 calc R . . . .
C12 C 0.3084(2) 0.8560(6) 0.5811(3) 0.0464(14) Uani 1 1 d . . . . .
H12 H 0.332349 0.926650 0.566500 0.056 Uiso 1 1 calc R . . . .
C14 C 0.2644(2) 0.6539(5) 0.5580(2) 0.0378(12) Uani 1 1 d . . . . .
H14 H 0.258128 0.583110 0.527453 0.045 Uiso 1 1 calc R . . . .
C1 C 0.51067(15) 0.3346(3) 0.5358(5) 0.0234(7) Uani 1 1 d . . . . .
C1AA C 0.4297(2) 0.1804(4) 0.5468(3) 0.0341(14) Uani 1 1 d . . . . .
H1AA H 0.408428 0.108785 0.528649 0.041 Uiso 1 1 calc R . . . .
C3 C 0.42165(17) 0.4012(4) 0.7089(2) 0.0210(9) Uani 1 1 d . . . . .
H3 H 0.458995 0.430324 0.735177 0.025 Uiso 1 1 calc R . . . .
C4 C 0.44264(18) 0.3375(4) 0.6400(2) 0.0209(9) Uani 1 1 d . . . . .
C5 C 0.5632(2) 0.3883(4) 0.4899(2) 0.0269(9) Uani 1 1 d . . . . .
H5 H 0.582318 0.459297 0.517454 0.032 Uiso 1 1 calc R . . . .
C6 C 0.4118(2) 0.2341(4) 0.6114(2) 0.0283(10) Uani 1 1 d . . . . .
H6 H 0.377859 0.199482 0.636471 0.034 Uiso 1 1 calc R . . . .
C7 C 0.4780(2) 0.2301(5) 0.5091(3) 0.0322(11) Uani 1 1 d . . . . .
H7 H 0.489342 0.193630 0.464514 0.039 Uiso 1 1 calc R . . . .
C13 C 0.2374(2) 0.6553(5) 0.6251(3) 0.0484(15) Uani 1 1 d . . . . .
H13 H 0.212607 0.586249 0.640049 0.058 Uiso 1 1 calc R . . . .
C0AA C 0.2466(3) 0.7572(7) 0.6702(3) 0.0561(17) Uani 1 1 d . . . . .
H0AA H 0.228288 0.758470 0.716270 0.067 Uiso 1 1 calc R . . . .
C20 C 0.2820(3) 0.8554(7) 0.6484(3) 0.0611(19) Uani 1 1 d . . . . .
H20 H 0.288674 0.924888 0.679751 0.073 Uiso 1 1 calc R . . . .
C4AA C 0.3830(2) 0.5189(4) 0.6911(3) 0.0331(11) Uani 1 1 d . . . . .
H4AA H 0.406969 0.576683 0.661045 0.050 Uiso 1 1 calc GR . . . .
H4AB H 0.371554 0.562139 0.735615 0.050 Uiso 1 1 calc GR . . . .
H4AC H 0.345939 0.493008 0.665468 0.050 Uiso 1 1 calc GR . . . .
C3AA C 0.6131(2) 0.2905(5) 0.4752(3) 0.0379(12) Uani 1 1 d . . . . .
H3AA H 0.630612 0.261621 0.520641 0.057 Uiso 1 1 calc GR . . . .
H3AB H 0.645265 0.329008 0.445811 0.057 Uiso 1 1 calc GR . . . .
H3AC H 0.595347 0.218123 0.449655 0.057 Uiso 1 1 calc GR . . . .
C5AA C 0.3859(2) 0.3129(4) 0.7585(2) 0.0303(10) Uani 1 1 d . . . . .
H5AA H 0.346187 0.292890 0.736887 0.045 Uiso 1 1 calc GR . . . .
H5AB H 0.379550 0.354576 0.804763 0.045 Uiso 1 1 calc GR . . . .
H5AC H 0.409206 0.234405 0.765608 0.045 Uiso 1 1 calc GR . . . .
C2AA C 0.5390(3) 0.4434(5) 0.4194(3) 0.0368(14) Uani 1 1 d . . . . .
H2AA H 0.518818 0.376404 0.391735 0.055 Uiso 1 1 calc GR . . . .
H2AB H 0.573196 0.478140 0.391632 0.055 Uiso 1 1 calc GR . . . .
H2AC H 0.509469 0.511023 0.429692 0.055 Uiso 1 1 calc GR . . . .
C6AA C 0.4367(2) 0.8985(7) 0.7078(3) 0.0587(16) Uani 1 1 d . . . . .
H6AA H 0.403558 0.869863 0.739272 0.088 Uiso 1 1 calc GR . . . .
H6AB H 0.429307 0.867446 0.659060 0.088 Uiso 1 1 calc GR . . . .
H6AC H 0.438026 0.991322 0.707457 0.088 Uiso 1 1 calc GR . . . .

loop_
_atom_site_aniso_label
_atom_site_aniso_U_11
_atom_site_aniso_U_22
_atom_site_aniso_U_33
_atom_site_aniso_U_23
_atom_site_aniso_U_13
_atom_site_aniso_U_12
Au01 0.01524(7) 0.01651(7) 0.01606(6) 0.00041(11) -0.00257(10) -0.00103(5)
P002 0.0181(5) 0.0176(5) 0.0178(5) -0.0006(4) -0.0025(4) 0.0003(4)
Si00 0.0172(6) 0.0198(6) 0.0197(6) -0.0005(5) -0.0014(4) 0.0008(5)
N007 0.0131(18) 0.019(2) 0.0165(18) 0.0018(16) -0.0010(13) -0.0014(14)
C00C 0.0149(19) 0.016(2) 0.0177(19) 0.0018(16) 0.0033(15) -0.0030(16)
N00H 0.0189(18) 0.0168(17) 0.0215(17) 0.0015(14) -0.0032(13) -0.0038(14)
C00J 0.061(4) 0.023(2) 0.034(3) 0.004(2) -0.012(2) -0.013(2)
C00K 0.018(2) 0.028(2) 0.020(2) 0.0041(17) -0.0039(16) 0.0013(17)
N00L 0.032(2) 0.026(2) 0.028(2) -0.0021(17) 0.0021(16) 0.0015(17)
C00M 0.027(3) 0.035(3) 0.040(3) 0.004(2) 0.007(2) -0.006(2)
C00N 0.045(3) 0.020(2) 0.030(2) -0.0019(19) -0.009(2) -0.004(2)
C00O 0.026(2) 0.032(3) 0.022(2) 0.0000(19) -0.0054(18) -0.007(2)
C00Q 0.054(4) 0.078(5) 0.036(4) -0.008(3) 0.015(3) -0.009(4)
C00V 0.047(4) 0.025(3) 0.031(3) 0.001(2) -0.007(2) 0.006(2)
C00W 0.025(2) 0.021(2) 0.019(2) 0.0045(17) -0.0081(17) -0.0082(17)
C00X 0.019(2) 0.019(2) 0.030(3) -0.0027(19) -0.0080(19) -0.0021(17)
C010 0.017(2) 0.017(2) 0.025(2) 0.0035(17) -0.0014(17) 0.0025(16)
C011 0.049(4) 0.020(3) 0.050(4) -0.008(3) -0.025(3) 0.011(2)
C013 0.019(2) 0.015(2) 0.021(2) 0.0004(16) -0.0019(15) -0.0003(16)
C014 0.023(2) 0.031(3) 0.027(2) -0.0032(19) -0.0008(17) -0.0045(18)
C015 0.019(2) 0.023(2) 0.022(2) -0.0006(18) 0.0022(16) -0.0035(17)
C01C 0.030(2) 0.023(2) 0.034(3) -0.005(2) -0.0015(19) 0.001(2)
C01D 0.066(4) 0.058(4) 0.030(3) 0.006(3) 0.000(3) -0.024(3)
C01F 0.030(3) 0.070(4) 0.089(5) -0.013(4) -0.006(3) -0.005(3)
C01G 0.027(2) 0.028(3) 0.033(3) -0.002(2) -0.0015(19) -0.002(2)
C01O 0.018(2) 0.022(2) 0.019(2) 0.0027(17) -0.0033(17) 0.0015(17)
C01P 0.043(3) 0.020(2) 0.043(3) -0.002(2) 0.008(2) 0.001(2)
C01R 0.029(2) 0.024(2) 0.029(2) -0.0013(19) -0.0070(19) 0.0053(19)
C01S 0.024(2) 0.035(3) 0.049(3) -0.010(2) -0.013(2) 0.007(2)
C01X 0.026(3) 0.049(3) 0.037(3) -0.018(2) 0.002(2) -0.014(2)
C021 0.027(2) 0.023(2) 0.023(2) 0.0005(17) -0.0092(17) -0.0034(19)
C023 0.020(2) 0.030(2) 0.046(3) -0.001(2) -0.0043(19) 0.002(2)
C02A 0.038(3) 0.027(3) 0.049(3) -0.016(2) 0.017(2) -0.016(2)
C2 0.0168(16) 0.0325(19) 0.0237(18) 0.000(4) 0.000(3) 0.0061(14)
C11 0.041(3) 0.035(3) 0.031(3) 0.005(2) -0.003(2) -0.019(2)
C12 0.037(3) 0.064(4) 0.038(3) -0.020(3) 0.009(2) -0.006(3)
C14 0.033(3) 0.039(3) 0.042(3) 0.007(2) 0.008(2) 0.007(2)
C1 0.0240(18) 0.0212(18) 0.0251(18) 0.001(4) -0.001(3) 0.0001(13)
C1AA 0.040(3) 0.025(2) 0.038(4) -0.006(2) -0.002(2) -0.0115(18)
C3 0.015(2) 0.022(2) 0.027(2) 0.0009(18) 0.0032(16) -0.0040(16)
C4 0.018(2) 0.019(2) 0.026(2) 0.0034(17) -0.0019(17) 0.0013(17)
C5 0.030(2) 0.026(2) 0.025(2) -0.0042(18) 0.0070(18) -0.004(2)
C6 0.022(2) 0.028(2) 0.035(3) 0.007(2) -0.0022(19) -0.0066(19)
C7 0.040(3) 0.025(2) 0.031(2) -0.0079(18) 0.0010(19) -0.003(2)
C13 0.042(3) 0.057(3) 0.046(3) 0.024(3) 0.023(3) 0.017(3)
C0AA 0.042(3) 0.097(5) 0.030(3) 0.008(3) 0.013(2) 0.036(3)
C20 0.043(4) 0.099(5) 0.042(4) -0.030(4) 0.011(3) 0.001(4)
C4AA 0.028(3) 0.029(3) 0.042(3) 0.004(2) 0.010(2) 0.006(2)
C3AA 0.035(3) 0.045(3) 0.034(3) 0.000(2) 0.008(2) 0.003(2)
C5AA 0.025(2) 0.033(3) 0.033(3) 0.004(2) 0.0067(19) -0.0014(19)
C2AA 0.042(3) 0.033(3) 0.036(3) 0.001(2) 0.012(2) 0.005(3)
C6AA 0.033(3) 0.099(5) 0.044(3) 0.010(3) 0.008(2) 0.023(3)

loop_
_atom_type_symbol
_atom_type_description
_atom_type_scat_dispersion_real
_atom_type_scat_dispersion_imag
_atom_type_scat_source
C C 0.0033 0.0016 'International Tables Vol C Tables 4.2.6.8 and 6.1.1.4'
H H 0.0000 0.0000 'International Tables Vol C Tables 4.2.6.8 and 6.1.1.4'
Au Au -2.0133 8.8022 'International Tables Vol C Tables 4.2.6.8 and 6.1.1.4'
N N 0.0061 0.0033 'International Tables Vol C Tables 4.2.6.8 and 6.1.1.4'
P P 0.1023 0.0942 'International Tables Vol C Tables 4.2.6.8 and 6.1.1.4'
Si Si 0.0817 0.0704 'International Tables Vol C Tables 4.2.6.8 and 6.1.1.4'

loop_
_geom_angle_atom_site_label_1
_geom_angle_atom_site_label_2
_geom_angle_atom_site_label_3
_geom_angle
_geom_angle_site_symmetry_1
_geom_angle_site_symmetry_3
_geom_angle_publ_flag
C00C Au01 P002 171.62(11) . . ?
Si00 P002 Au01 106.84(5) . . ?
C010 P002 Au01 104.53(13) . . ?
C010 P002 Si00 94.37(14) . . ?
C00X Si00 P002 106.93(14) . . ?
C015 Si00 P002 116.38(13) . . ?
C015 Si00 C00X 109.58(18) . . ?
C2 Si00 P002 107.69(13) . . ?
C2 Si00 C00X 108.67(18) . . ?
C2 Si00 C015 107.38(17) . . ?
C00C N007 C013 126.0(3) . . ?
C00C N007 C01O 110.5(3) . . ?
C01O N007 C013 123.5(3) . . ?
N007 C00C Au01 131.3(3) . . ?
N00H C00C Au01 123.7(3) . . ?
N00H C00C N007 105.0(3) . . ?
C00C N00H C00K 110.9(3) . . ?
C00C N00H C00W 123.0(3) . . ?
C00K N00H C00W 126.1(3) . . ?
C00N C00J H00J 119.3 . . ?
C11 C00J H00J 119.3 . . ?
C11 C00J C00N 121.4(4) . . ?
N00H C00K H00K 126.7 . . ?
C01O C00K N00H 106.6(3) . . ?
C01O C00K H00K 126.7 . . ?
C00O C00M H00M 106.7 . . ?
C00O C00M C00Q 112.0(6) . . ?
C00O C00M C01F 112.7(5) . . ?
C00Q C00M H00M 106.7 . . ?
C01F C00M H00M 106.7 . . ?
C01F C00M C00Q 111.6(6) . . ?
C00J C00N H00N 119.8 . . ?
C00J C00N C021 120.3(4) . . ?
C021 C00N H00N 119.8 . . ?
C00W C00O C00M 123.4(4) . . ?
C00W C00O C11 116.2(4) . . ?
C11 C00O C00M 120.4(4) . . ?
C00M C00Q H00A 109.5 . . ?
C00M C00Q H00B 109.5 . . ?
C00M C00Q H00C 109.5 . . ?
H00A C00Q H00B 109.5 . . ?
H00A C00Q H00C 109.5 . . ?
H00B C00Q H00C 109.5 . . ?
C011 C00V H00V 120.3 . . ?
C011 C00V C01R 119.4(5) . . ?
C01R C00V H00V 120.3 . . ?
C00O C00W N00H 117.5(4) . . ?
C00O C00W C021 124.5(4) . . ?
C021 C00W N00H 118.0(4) . . ?
C01R C00X Si00 122.1(3) . . ?
C01R C00X C023 117.6(4) . . ?
C023 C00X Si00 120.3(4) . . ?
N00L C010 P002 174.1(4) . . ?
C00V C011 H011 119.7 . . ?
C01S C011 C00V 120.6(5) . . ?
C01S C011 H011 119.7 . . ?
C1 C013 N007 118.8(3) . . ?
C1 C013 C4 123.5(4) . . ?
C4 C013 N007 117.6(3) . . ?
C015 C014 H014 119.5 . . ?
C01X C014 H014 119.5 . . ?
C01X C014 C015 121.0(4) . . ?
C014 C015 Si00 120.4(3) . . ?
C01G C015 Si00 121.5(3) . . ?
C01G C015 C014 117.7(4) . . ?
C01D C01C H01C 107.4 . . ?
C01D C01C C021 111.7(4) . . ?
C01D C01C C6AA 110.8(4) . . ?
C021 C01C H01C 107.4 . . ?
C021 C01C C6AA 111.8(4) . . ?
C6AA C01C H01C 107.4 . . ?
C01C C01D H01A 109.5 . . ?
C01C C01D H01B 109.5 . . ?
C01C C01D H01D 109.5 . . ?
H01A C01D H01B 109.5 . . ?
H01A C01D H01D 109.5 . . ?
H01B C01D H01D 109.5 . . ?
C00M C01F H01E 109.5 . . ?
C00M C01F H01F 109.5 . . ?
C00M C01F H01G 109.5 . . ?
H01E C01F H01F 109.5 . . ?
H01E C01F H01G 109.5 . . ?
H01F C01F H01G 109.5 . . ?
C015 C01G H01H 119.4 . . ?
C01P C01G C015 121.1(4) . . ?
C01P C01G H01H 119.4 . . ?
N007 C01O H01O 126.5 . . ?
C00K C01O N007 107.0(4) . . ?
C00K C01O H01O 126.5 . . ?
C01G C01P H01P 120.0 . . ?
C02A C01P C01G 120.0(5) . . ?
C02A C01P H01P 120.0 . . ?
C00V C01R H01R 119.3 . . ?
C00X C01R C00V 121.4(4) . . ?
C00X C01R H01R 119.3 . . ?
C011 C01S H01S 120.0 . . ?
C011 C01S C023 120.0(5) . . ?
C023 C01S H01S 120.0 . . ?
C014 C01X H01X 119.9 . . ?
C02A C01X C014 120.1(4) . . ?
C02A C01X H01X 119.9 . . ?
C00N C021 C01C 120.2(4) . . ?
C00W C021 C00N 116.7(4) . . ?
C00W C021 C01C 123.1(4) . . ?
C00X C023 H023 119.5 . . ?
C01S C023 C00X 121.0(5) . . ?
C01S C023 H023 119.5 . . ?
C01P C02A C01X 120.1(4) . . ?
C01P C02A H02A 120.0 . . ?
C01X C02A H02A 120.0 . . ?
C12 C2 Si00 120.3(4) . . ?
C12 C2 C14 117.4(6) . . ?
C14 C2 Si00 122.2(4) . . ?
C00J C11 C00O 120.9(4) . . ?
C00J C11 H11 119.6 . . ?
C00O C11 H11 119.6 . . ?
C2 C12 H12 119.5 . . ?
C20 C12 C2 120.9(6) . . ?
C20 C12 H12 119.5 . . ?
C2 C14 H14 119.5 . . ?
C13 C14 C2 121.1(6) . . ?
C13 C14 H14 119.5 . . ?
C013 C1 C5 124.5(4) . . ?
C013 C1 C7 117.5(5) . . ?
C7 C1 C5 118.0(6) . . ?
C6 C1AA H1AA 119.8 . . ?
C7 C1AA H1AA 119.8 . . ?
C7 C1AA C6 120.4(4) . . ?
C4 C3 H3 107.8 . . ?
C4 C3 C4AA 109.9(3) . . ?
C4 C3 C5AA 113.3(3) . . ?
C4AA C3 H3 107.8 . . ?
C5AA C3 H3 107.8 . . ?
C5AA C3 C4AA 110.1(3) . . ?
C013 C4 C3 121.5(3) . . ?
C6 C4 C013 116.7(4) . . ?
C6 C4 C3 121.8(4) . . ?
C1 C5 H5 107.5 . . ?
C3AA C5 C1 112.6(4) . . ?
C3AA C5 H5 107.5 . . ?
C3AA C5 C2AA 110.3(4) . . ?
C2AA C5 C1 111.2(4) . . ?
C2AA C5 H5 107.5 . . ?
C1AA C6 H6 119.4 . . ?
C4 C6 C1AA 121.2(4) . . ?
C4 C6 H6 119.4 . . ?
C1 C7 H7 119.7 . . ?
C1AA C7 C1 120.5(5) . . ?
C1AA C7 H7 119.7 . . ?
C14 C13 H13 120.0 . . ?
C0AA C13 C14 119.9(5) . . ?
C0AA C13 H13 120.0 . . ?
C13 C0AA H0AA 120.1 . . ?
C20 C0AA C13 119.7(5) . . ?
C20 C0AA H0AA 120.1 . . ?
C12 C20 H20 119.5 . . ?
C0AA C20 C12 121.0(6) . . ?
C0AA C20 H20 119.5 . . ?
C3 C4AA H4AA 109.5 . . ?
C3 C4AA H4AB 109.5 . . ?
C3 C4AA H4AC 109.5 . . ?
H4AA C4AA H4AB 109.5 . . ?
H4AA C4AA H4AC 109.5 . . ?
H4AB C4AA H4AC 109.5 . . ?
C5 C3AA H3AA 109.5 . . ?
C5 C3AA H3AB 109.5 . . ?
C5 C3AA H3AC 109.5 . . ?
H3AA C3AA H3AB 109.5 . . ?
H3AA C3AA H3AC 109.5 . . ?
H3AB C3AA H3AC 109.5 . . ?
C3 C5AA H5AA 109.5 . . ?
C3 C5AA H5AB 109.5 . . ?
C3 C5AA H5AC 109.5 . . ?
H5AA C5AA H5AB 109.5 . . ?
H5AA C5AA H5AC 109.5 . . ?
H5AB C5AA H5AC 109.5 . . ?
C5 C2AA H2AA 109.5 . . ?
C5 C2AA H2AB 109.5 . . ?
C5 C2AA H2AC 109.5 . . ?
H2AA C2AA H2AB 109.5 . . ?
H2AA C2AA H2AC 109.5 . . ?
H2AB C2AA H2AC 109.5 . . ?
C01C C6AA H6AA 109.5 . . ?
C01C C6AA H6AB 109.5 . . ?
C01C C6AA H6AC 109.5 . . ?
H6AA C6AA H6AB 109.5 . . ?
H6AA C6AA H6AC 109.5 . . ?
H6AB C6AA H6AC 109.5 . . ?

loop_
_geom_bond_atom_site_label_1
_geom_bond_atom_site_label_2
_geom_bond_distance
_geom_bond_site_symmetry_2
_geom_bond_publ_flag
Au01 P002 2.3062(10) . ?
Au01 C00C 2.040(4) . ?
P002 Si00 2.2505(15) . ?
P002 C010 1.784(4) . ?
Si00 C00X 1.881(4) . ?
Si00 C015 1.878(4) . ?
Si00 C2 1.872(7) . ?
N007 C00C 1.351(5) . ?
N007 C013 1.449(5) . ?
N007 C01O 1.382(5) . ?
C00C N00H 1.347(5) . ?
N00H C00K 1.383(5) . ?
N00H C00W 1.456(5) . ?
C00J H00J 0.9500 . ?
C00J C00N 1.378(7) . ?
C00J C11 1.371(7) . ?
C00K H00K 0.9500 . ?
C00K C01O 1.341(6) . ?
N00L C010 1.152(5) . ?
C00M H00M 1.0000 . ?
C00M C00O 1.511(7) . ?
C00M C00Q 1.529(8) . ?
C00M C01F 1.522(8) . ?
C00N H00N 0.9500 . ?
C00N C021 1.400(6) . ?
C00O C00W 1.389(6) . ?
C00O C11 1.404(6) . ?
C00Q H00A 0.9800 . ?
C00Q H00B 0.9800 . ?
C00Q H00C 0.9800 . ?
C00V H00V 0.9500 . ?
C00V C011 1.388(7) . ?
C00V C01R 1.393(6) . ?
C00W C021 1.389(6) . ?
C00X C01R 1.392(6) . ?
C00X C023 1.401(6) . ?
C011 H011 0.9500 . ?
C011 C01S 1.363(8) . ?
C013 C1 1.379(9) . ?
C013 C4 1.400(5) . ?
C014 H014 0.9500 . ?
C014 C015 1.397(6) . ?
C014 C01X 1.384(6) . ?
C015 C01G 1.394(6) . ?
C01C H01C 1.0000 . ?
C01C C01D 1.517(7) . ?
C01C C021 1.519(6) . ?
C01C C6AA 1.522(7) . ?
C01D H01A 0.9800 . ?
C01D H01B 0.9800 . ?
C01D H01D 0.9800 . ?
C01F H01E 0.9800 . ?
C01F H01F 0.9800 . ?
C01F H01G 0.9800 . ?
C01G H01H 0.9500 . ?
C01G C01P 1.387(6) . ?
C01O H01O 0.9500 . ?
C01P H01P 0.9500 . ?
C01P C02A 1.375(7) . ?
C01R H01R 0.9500 . ?
C01S H01S 0.9500 . ?
C01S C023 1.398(6) . ?
C01X H01X 0.9500 . ?
C01X C02A 1.378(7) . ?
C023 H023 0.9500 . ?
C02A H02A 0.9500 . ?
C2 C12 1.386(7) . ?
C2 C14 1.397(6) . ?
C11 H11 0.9500 . ?
C12 H12 0.9500 . ?
C12 C20 1.384(7) . ?
C14 H14 0.9500 . ?
C14 C13 1.383(6) . ?
C1 C5 1.539(7) . ?
C1 C7 1.405(6) . ?
C1AA H1AA 0.9500 . ?
C1AA C6 1.389(7) . ?
C1AA C7 1.371(7) . ?
C3 H3 1.0000 . ?
C3 C4 1.522(6) . ?
C3 C4AA 1.537(6) . ?
C3 C5AA 1.528(6) . ?
C4 C6 1.388(6) . ?
C5 H5 1.0000 . ?
C5 C3AA 1.525(6) . ?
C5 C2AA 1.534(7) . ?
C6 H6 0.9500 . ?
C7 H7 0.9500 . ?
C13 H13 0.9500 . ?
C13 C0AA 1.381(9) . ?
C0AA H0AA 0.9500 . ?
C0AA C20 1.354(9) . ?
C20 H20 0.9500 . ?
C4AA H4AA 0.9800 . ?
C4AA H4AB 0.9800 . ?
C4AA H4AC 0.9800 . ?
C3AA H3AA 0.9800 . ?
C3AA H3AB 0.9800 . ?
C3AA H3AC 0.9800 . ?
C5AA H5AA 0.9800 . ?
C5AA H5AB 0.9800 . ?
C5AA H5AC 0.9800 . ?
C2AA H2AA 0.9800 . ?
C2AA H2AB 0.9800 . ?
C2AA H2AC 0.9800 . ?
C6AA H6AA 0.9800 . ?
C6AA H6AB 0.9800 . ?
C6AA H6AC 0.9800 . ?

loop_
_twin_individual_id
_twin_individual_mass_fraction_refined
1 0.734(4)
2 0.266(4)
